data_1536053
loop_
_publ_author_name
'James, M.'
'Wallwork, K.S.'
'Withers, R.L.'
'Goossens, D.J.'
'Colella, M.'
'Wilson, K.F.'
'Horvat, J.'
'Wang, X.-L.'

_publ_section_title
;
 Structure and magnetism in the oxygen-deficient perovskites Ce(1-x) Sr(x)
 Co O(3-delta) (x >= 0.90)
;
_journal_name_full 'Materials Research Bulletin'
_journal_page_first 1415
_journal_page_last 1431
_journal_volume 40
_journal_year 2005
_chemical_formula_sum 'Ce0.05 Co O2.77 Sr0.95'
_chemical_name_systematic 'Ce0.05 Sr0.95 Co O2.77'
_space_group_IT_number 123
_symmetry_space_group_name_Hall '-P 4 2'
_symmetry_space_group_name_H-M 'P 4/m m m'
_cell_angle_alpha 90
_cell_angle_beta 90
_cell_angle_gamma 90
_cell_formula_units_Z 2
_cell_length_a 3.837
_cell_length_b 3.837
_cell_length_c 7.6834
_cell_volume 113.119
_citation_journal_id_ASTM MRBUAC
_cod_data_source_file James_MRBUAC_2005_1987.cif
_cod_data_source_block Ce0.05Co1O2.77Sr0.95
_cod_original_cell_volume 113.1194
_cod_original_formula_sum 'Ce0.05 Co1 O2.77 Sr0.95'
_cod_database_code 1536053

loop_
_symmetry_equiv_pos_as_xyz
x,y,z
-y,x,z
-x,-y,z
y,-x,z
x,-y,-z
y,x,-z
-x,y,-z
-y,-x,-z
-x,-y,-z
y,-x,-z
x,y,-z
-y,x,-z
-x,y,z
-y,-x,z
x,-y,z
y,x,z

loop_
_atom_site_label
_atom_site_type_symbol
_atom_site_fract_x
_atom_site_fract_y
_atom_site_fract_z
_atom_site_occupancy
_atom_site_U_iso_or_equiv
Sr1 Sr+2 0.5 0.5 0.2418 0.95 0.0
Ce1 Ce+4 0.5 0.5 0.2418 0.05 0.0
O2 O-2 0 0 0.2513 0.93 0.0
Co1 Co+3 0 0 0 1 0.0
O3 O-2 0.5 0 0.5 0.93 0.0
O1 O-2 0.5 0 0 0.94 0.0
Co2 Co+3 0 0 0.5 1 0.0
